data_4318424
loop_
_publ_author_name
'Craig A. Grapperhaus'
'Selma Poturovic'
'Mark S. Mashuta'

_publ_contact_author_address
;
Department of Chemistry, University of Louisville, Louisville, KY 40292, USA
;
_publ_contact_author_email craig.grapperhaus@louisville.edu
_publ_contact_author_fax 502-852-8149
_publ_contact_author_name 'Craig A. Grapperhaus'
_publ_contact_author_phone 502-852-5932
_publ_section_title
;
 Dichloromethane Alkylates a Trithiolato-Ruthenium Complex to Yield a
 Methylene-Bridged Thioether Core. Synthesis and Structural Comparison to
 the Thiolato-Ruthenium Precursor
;
_journal_name_full 'Inorganic Chemistry'
_journal_page_first 4309
_journal_page_last 4311
_journal_paper_doi 10.1021/ic025735e
_journal_volume 41
_journal_year 2002
_chemical_formula_moiety 'C54 H42 P3 Ru S3, C36 H30 N P2 '
_chemical_formula_sum 'C90 H72 N P5 Ru S3'
_chemical_formula_weight 1519.59
_chemical_name_common '[PPN][Ru(DPPBT)~3~]'
_chemical_name_systematic
; 
 [bis(triphenylphosphoranylidene)ammonium][tris-(2-diphenyl
 phosphinothiaphenolato)ruthenium(II)] 
;
_space_group_IT_number 2
_symmetry_cell_setting triclinic
_symmetry_space_group_name_Hall '-P 1'
_symmetry_space_group_name_H-M 'P -1'
_atom_sites_solution_hydrogens geom
_atom_sites_solution_primary direct
_atom_sites_solution_secondary difmap
_audit_creation_method SHELXL-97
_cell_angle_alpha 86.45(1)
_cell_angle_beta 81.45(1)
_cell_angle_gamma 82.35(1)
_cell_formula_units_Z 2
_cell_length_a 10.3556(7)
_cell_length_b 16.7730(12)
_cell_length_c 21.7335(16)
_cell_measurement_reflns_used 8578
_cell_measurement_temperature 100(2)
_cell_measurement_theta_max 28.08
_cell_measurement_theta_min 2.21
_cell_volume 3696.4(5)
_computing_cell_refinement 'SAINT 6.2 (Bruker, 1994)'
_computing_data_collection 'SMART 5.624 (Bruker, 1994)'
_computing_data_reduction 'SAINT 6.2 (Bruker, 1994)'
_computing_molecular_graphics 'SHELXTL 6.12 (Bruker, 2001)'
_computing_publication_material 'SHELXTL 6.12 (Bruker, 2001)'
_computing_structure_refinement 'SHELXL-97 (Sheldrick, 1997)'
_computing_structure_solution 'SHELXS-97 (Sheldrick, 1990)'
_diffrn_ambient_temperature 100(2)
_diffrn_measured_fraction_theta_full 0.903
_diffrn_measured_fraction_theta_max 0.903
_diffrn_measurement_device_type 'SMART APEX CCD'
_diffrn_measurement_method '\w scans'
_diffrn_radiation_monochromator graphite
_diffrn_radiation_source 'normal-focus sealed tube'
_diffrn_radiation_type MoK\a
_diffrn_radiation_wavelength 0.71073
_diffrn_reflns_av_R_equivalents 0.0205
_diffrn_reflns_av_sigmaI/netI 0.0363
_diffrn_reflns_limit_h_max 13
_diffrn_reflns_limit_h_min -13
_diffrn_reflns_limit_k_max 22
_diffrn_reflns_limit_k_min -21
_diffrn_reflns_limit_l_max 28
_diffrn_reflns_limit_l_min -27
_diffrn_reflns_number 32710
_diffrn_reflns_theta_full 28.25
_diffrn_reflns_theta_max 28.25
_diffrn_reflns_theta_min 0.95
_diffrn_standards_decay_% 0
_diffrn_standards_interval_count 0
_diffrn_standards_interval_time 0
_diffrn_standards_number 0
_exptl_absorpt_coefficient_mu 0.454
_exptl_absorpt_correction_T_max 0.97
_exptl_absorpt_correction_T_min 0.88
_exptl_absorpt_correction_type multi-scan
_exptl_absorpt_process_details
;
Sheldrick, G. M.; SADABS (1996).

;
_exptl_crystal_colour orange
_exptl_crystal_density_diffrn 1.365
_exptl_crystal_density_meas ?
_exptl_crystal_density_method 'not measured'
_exptl_crystal_description plate
_exptl_crystal_F_000 1572
_exptl_crystal_size_max 0.325
_exptl_crystal_size_mid 0.218
_exptl_crystal_size_min 0.079
_refine_diff_density_max 1.235
_refine_diff_density_min -0.637
_refine_diff_density_rms 0.078
_refine_ls_extinction_method none
_refine_ls_goodness_of_fit_ref 1.08
_refine_ls_hydrogen_treatment constr
_refine_ls_matrix_type full
_refine_ls_number_parameters 973
_refine_ls_number_reflns 16521
_refine_ls_number_restraints 0
_refine_ls_restrained_S_all 1.08
_refine_ls_R_factor_all 0.050
_refine_ls_R_factor_gt 0.040
_refine_ls_shift/su_max 0.032
_refine_ls_shift/su_mean 0.010
_refine_ls_structure_factor_coef Fsqd
_refine_ls_weighting_details
; 
  calc w=1/[\s^2^(Fo^2^)+(0.0457P)^2^+3.5200P]
  where P=(Fo^2^+2Fc^2^)/3 
;
_refine_ls_weighting_scheme calc
_refine_ls_wR_factor_gt 0.100
_refine_ls_wR_factor_ref 0.104
_reflns_number_gt 13621
_reflns_number_total 16521
_reflns_threshold_expression >2sigma(I)
_cod_data_source_file ic025735e_s2_1.cif
_cod_data_source_block 1
_cod_depositor_comments
;
The following automatic conversions were performed:

'_symmetry_cell_setting' value 'Triclinic' changed to 'triclinic'
according to the built-in table from CIF Core dictionary named
'cif_core.dic' version 2.4.1 from 2010-06-29.

Automatic conversion script
Id: cif_fix_values 1646 2011-03-28 12:23:43Z adriana 

The following automatic conversions were performed:

'_exptl_crystal_density_meas' value 'not measured' was changed to '?'
- the value is perceived as not measured.

Automatic conversion script
Id: cif_fix_values 3008 2015-01-20 13:52:24Z robertas 
;
_cod_database_code 4318424

loop_
_symmetry_equiv_pos_as_xyz
'x, y, z'
'-x, -y, -z'

loop_
_atom_site_label
_atom_site_type_symbol
_atom_site_fract_x
_atom_site_fract_y
_atom_site_fract_z
_atom_site_U_iso_or_equiv
_atom_site_adp_type
_atom_site_occupancy
_atom_site_symmetry_multiplicity
_atom_site_calc_flag
_atom_site_refinement_flags
_atom_site_disorder_assembly
_atom_site_disorder_group
Ru1 Ru 0.354682(17) 0.304778(10) 0.260628(8) 0.01518(5) Uani 1 1 d . . .
P1 P 0.29757(6) 0.44066(3) 0.27148(3) 0.01762(12) Uani 1 1 d . . .
P2 P 0.35120(6) 0.26389(4) 0.36632(3) 0.01818(12) Uani 1 1 d . . .
P3 P 0.38242(6) 0.30910(3) 0.15168(3) 0.01759(12) Uani 1 1 d . . .
S1 S 0.12208(6) 0.29897(3) 0.26986(3) 0.01937(12) Uani 1 1 d . . .
S2 S 0.39423(7) 0.15906(4) 0.24928(3) 0.02547(14) Uani 1 1 d . . .
S3 S 0.58723(6) 0.30933(4) 0.24803(3) 0.02258(13) Uani 1 1 d . . .
C1 C 0.0468(2) 0.39799(14) 0.27948(10) 0.0194(5) Uani 1 1 d . . .
C2 C 0.1189(2) 0.46225(14) 0.28452(10) 0.0188(5) Uani 1 1 d . . .
C3 C 0.0515(2) 0.53888(15) 0.29789(11) 0.0230(5) Uani 1 1 d . . .
H3 H 0.1000 0.5814 0.3037 0.022(7) Uiso 1 1 calc R . .
C4 C -0.0844(2) 0.55369(16) 0.30279(12) 0.0273(6) Uani 1 1 d . . .
H4 H -0.1289 0.6059 0.3115 0.029(7) Uiso 1 1 calc R . .
C5 C -0.1548(3) 0.49078(18) 0.29477(12) 0.0309(6) Uani 1 1 d . . .
H5 H -0.2478 0.5008 0.2967 0.040(8) Uiso 1 1 calc R . .
C6 C -0.0914(2) 0.41419(16) 0.28408(11) 0.0259(5) Uani 1 1 d . . .
H6 H -0.1415 0.3718 0.2798 0.029(7) Uiso 1 1 calc R . .
C7 C 0.3465(2) 0.49203(14) 0.33576(12) 0.0221(5) Uani 1 1 d . . .
C8 C 0.4661(3) 0.52410(16) 0.32857(13) 0.0294(6) Uani 1 1 d . . .
H8 H 0.5203 0.5229 0.2892 0.061(11) Uiso 1 1 calc R . .
C9 C 0.5067(3) 0.55777(18) 0.37844(14) 0.0346(6) Uani 1 1 d . . .
H9 H 0.5879 0.5796 0.3727 0.046(9) Uiso 1 1 calc R . .
C10 C 0.4294(3) 0.55977(17) 0.43658(13) 0.0328(6) Uani 1 1 d . . .
H10 H 0.4586 0.5809 0.4709 0.030(7) Uiso 1 1 calc R . .
C11 C 0.3104(3) 0.53078(16) 0.44339(12) 0.0289(6) Uani 1 1 d . . .
H11 H 0.2555 0.5333 0.4825 0.034(8) Uiso 1 1 calc R . .
C12 C 0.2688(2) 0.49751(15) 0.39350(11) 0.0242(5) Uani 1 1 d . . .
H12 H 0.1855 0.4782 0.3992 0.029(7) Uiso 1 1 calc R . .
C13 C 0.3503(2) 0.51217(14) 0.20683(12) 0.0240(5) Uani 1 1 d . . .
C14 C 0.4838(3) 0.50254(16) 0.18146(12) 0.0278(6) Uani 1 1 d . . .
H14 H 0.5405 0.4577 0.1950 0.030(8) Uiso 1 1 calc R . .
C15 C 0.5343(3) 0.55738(18) 0.13694(13) 0.0365(7) Uani 1 1 d . . .
H15 H 0.6250 0.5499 0.1203 0.052(10) Uiso 1 1 calc R . .
C16 C 0.4531(3) 0.62282(18) 0.11679(14) 0.0418(7) Uani 1 1 d . . .
H16 H 0.4883 0.6619 0.0879 0.042(9) Uiso 1 1 calc R . .
C17 C 0.3207(3) 0.63074(17) 0.13901(13) 0.0373(7) Uani 1 1 d . . .
H17 H 0.2639 0.6745 0.1241 0.046(9) Uiso 1 1 calc R . .
C18 C 0.2691(3) 0.57532(16) 0.18319(12) 0.0287(6) Uani 1 1 d . . .
H18 H 0.1772 0.5809 0.1973 0.024(7) Uiso 1 1 calc R . .
C19 C 0.3452(2) 0.11499(15) 0.32241(12) 0.0269(5) Uani 1 1 d . . .
C20 C 0.3116(2) 0.16090(15) 0.37636(12) 0.0263(5) Uani 1 1 d . . .
C21 C 0.2627(3) 0.12504(18) 0.43242(14) 0.0371(7) Uani 1 1 d . . .
H21 H 0.2387 0.1565 0.4682 0.049(10) Uiso 1 1 calc R . .
C22 C 0.2480(3) 0.04317(19) 0.43722(15) 0.0445(8) Uani 1 1 d . . .
H22 H 0.2128 0.0192 0.4758 0.060(11) Uiso 1 1 calc R . .
C23 C 0.2850(3) -0.00229(18) 0.38565(16) 0.0419(7) Uani 1 1 d . . .
H23 H 0.2771 -0.0582 0.3890 0.045(9) Uiso 1 1 calc R . .
C24 C 0.3337(3) 0.03200(16) 0.32881(14) 0.0345(6) Uani 1 1 d . . .
H24 H 0.3595 -0.0007 0.2938 0.043(9) Uiso 1 1 calc R . .
C25 C 0.5139(2) 0.25497(15) 0.39162(11) 0.0222(5) Uani 1 1 d . . .
C26 C 0.5696(3) 0.32640(17) 0.39581(12) 0.0297(6) Uani 1 1 d . . .
H26 H 0.5189 0.3771 0.3901 0.038(8) Uiso 1 1 calc R . .
C27 C 0.6977(3) 0.32310(19) 0.40815(12) 0.0337(6) Uani 1 1 d . . .
H27 H 0.7341 0.3714 0.4117 0.034(8) Uiso 1 1 calc R . .
C28 C 0.7731(3) 0.2486(2) 0.41540(13) 0.0371(7) Uani 1 1 d . . .
H28 H 0.8620 0.2461 0.4224 0.054(10) Uiso 1 1 calc R . .
C29 C 0.7191(3) 0.17921(19) 0.41235(14) 0.0374(7) Uani 1 1 d . . .
H29 H 0.7703 0.1287 0.4181 0.043(9) Uiso 1 1 calc R . .
C30 C 0.5892(3) 0.18168(17) 0.40094(12) 0.0312(6) Uani 1 1 d . . .
H30 H 0.5524 0.1330 0.3996 0.039(8) Uiso 1 1 calc R . .
C31 C 0.2435(2) 0.31088(14) 0.43293(11) 0.0216(5) Uani 1 1 d . . .
C32 C 0.1102(2) 0.33118(16) 0.42854(12) 0.0264(5) Uani 1 1 d . . .
H32 H 0.0773 0.3203 0.3918 0.028(7) Uiso 1 1 calc R . .
C33 C 0.0253(3) 0.36710(18) 0.47717(13) 0.0340(6) Uani 1 1 d . . .
H33 H -0.0650 0.3818 0.4732 0.030(7) Uiso 1 1 calc R . .
C34 C 0.0711(3) 0.38183(19) 0.53171(13) 0.0375(7) Uani 1 1 d . . .
H34 H 0.0128 0.4068 0.5650 0.044(9) Uiso 1 1 calc R . .
C35 C 0.2022(3) 0.35969(19) 0.53705(13) 0.0379(7) Uani 1 1 d . . .
H35 H 0.2338 0.3684 0.5746 0.056(10) Uiso 1 1 calc R . .
C36 C 0.2886(3) 0.32472(17) 0.48802(12) 0.0298(6) Uani 1 1 d . . .
H36 H 0.3789 0.3102 0.4922 0.034(8) Uiso 1 1 calc R . .
C37 C 0.6409(2) 0.30718(14) 0.16732(12) 0.0233(5) Uani 1 1 d . . .
C38 C 0.5571(2) 0.30921(14) 0.12238(11) 0.0204(5) Uani 1 1 d . . .
C39 C 0.6098(3) 0.30808(15) 0.05850(12) 0.0265(5) Uani 1 1 d . . .
H39 H 0.5523 0.3091 0.0281 0.025(7) Uiso 1 1 calc R . .
C40 C 0.7440(3) 0.30550(15) 0.03959(12) 0.0283(6) Uani 1 1 d . . .
H40 H 0.7786 0.3042 -0.0034 0.038(8) Uiso 1 1 calc R . .
C41 C 0.8281(3) 0.30488(16) 0.08450(12) 0.0281(6) Uani 1 1 d . . .
H41 H 0.9201 0.3040 0.0719 0.021(7) Uiso 1 1 calc R . .
C42 C 0.7782(2) 0.30553(15) 0.14680(12) 0.0267(5) Uani 1 1 d . . .
H42 H 0.8366 0.3049 0.1767 0.027(7) Uiso 1 1 calc R . .
C43 C 0.3338(3) 0.22115(14) 0.11599(11) 0.0242(5) Uani 1 1 d . . .
C44 C 0.2068(3) 0.20007(19) 0.13532(15) 0.0415(7) Uani 1 1 d . . .
H44 H 0.1484 0.2314 0.1652 0.069(12) Uiso 1 1 calc R . .
C45 C 0.1648(3) 0.1346(2) 0.11177(17) 0.0502(9) Uani 1 1 d . . .
H45 H 0.0787 0.1211 0.1257 0.090(15) Uiso 1 1 calc R . .
C46 C 0.2485(3) 0.08878(18) 0.06779(16) 0.0455(8) Uani 1 1 d . . .
H46 H 0.2205 0.0436 0.0517 0.058(11) Uiso 1 1 calc R . .
C47 C 0.3705(3) 0.10917(18) 0.04809(15) 0.0407(7) Uani 1 1 d . . .
H47 H 0.4280 0.0783 0.0177 0.069(12) Uiso 1 1 calc R . .
C48 C 0.4125(3) 0.17486(17) 0.07187(14) 0.0348(6) Uani 1 1 d . . .
H48 H 0.4984 0.1880 0.0571 0.046(9) Uiso 1 1 calc R . .
C49 C 0.2934(2) 0.38948(13) 0.10642(10) 0.0184(5) Uani 1 1 d . . .
C50 C 0.1561(2) 0.39889(15) 0.11766(11) 0.0239(5) Uani 1 1 d . . .
H50 H 0.1122 0.3640 0.1474 0.031(8) Uiso 1 1 calc R . .
C51 C 0.0830(3) 0.45883(16) 0.08583(12) 0.0275(5) Uani 1 1 d . . .
H51 H -0.0104 0.4643 0.0937 0.026(7) Uiso 1 1 calc R . .
C52 C 0.1454(3) 0.51068(15) 0.04271(12) 0.0266(5) Uani 1 1 d . . .
H52 H 0.0953 0.5519 0.0212 0.031(8) Uiso 1 1 calc R . .
C53 C 0.2817(3) 0.50181(15) 0.03128(11) 0.0247(5) Uani 1 1 d . . .
H53 H 0.3251 0.5370 0.0017 0.032(8) Uiso 1 1 calc R . .
C54 C 0.3553(2) 0.44173(14) 0.06282(11) 0.0211(5) Uani 1 1 d . . .
H54 H 0.4487 0.4362 0.0546 0.016(6) Uiso 1 1 calc R . .
P4 P 0.88783(6) 0.87164(4) 0.30115(3) 0.02402(14) Uani 1 1 d . . .
P5 P 0.94486(7) 0.84870(4) 0.16582(3) 0.02830(15) Uani 1 1 d . . .
N1 N 0.9177(3) 0.82700(13) 0.23777(11) 0.0347(5) Uani 1 1 d . . .
C55 C 0.7285(3) 0.85266(19) 0.34304(16) 0.0417(8) Uani 1 1 d . . .
C56 C 0.6643(4) 0.7939(2) 0.3243(2) 0.0635(12) Uani 1 1 d . . .
H56 H 0.6976 0.7658 0.2875 0.009(6) Uiso 1 1 calc R . .
C57 C 0.5438(4) 0.7760(3) 0.3628(3) 0.0884(18) Uani 1 1 d . . .
H57 H 0.4955 0.7363 0.3514 0.13(2) Uiso 1 1 calc R . .
C58 C 0.4999(5) 0.8184(3) 0.4171(3) 0.0833(15) Uani 1 1 d . . .
H58 H 0.4221 0.8055 0.4426 1.1(3) Uiso 1 1 calc R . .
C59 C 0.5619(4) 0.8761(3) 0.4347(2) 0.0748(14) Uani 1 1 d . . .
H59 H 0.5294 0.9042 0.4716 2.0(9) Uiso 1 1 calc R . .
C60 C 0.6761(3) 0.8933(3) 0.39678(17) 0.0582(10) Uani 1 1 d . . .
H60 H 0.7207 0.9349 0.4081 0.095(17) Uiso 1 1 calc R . .
C61 C 1.0066(3) 0.82758(15) 0.35029(12) 0.0259(5) Uani 1 1 d . . .
C62 C 1.0091(3) 0.85829(17) 0.40823(13) 0.0336(6) Uani 1 1 d . . .
H62 H 0.9521 0.9053 0.4210 0.040(9) Uiso 1 1 calc R . .
C63 C 1.0953(3) 0.82001(18) 0.44716(14) 0.0392(7) Uani 1 1 d . . .
H63 H 1.0967 0.8406 0.4868 0.064(11) Uiso 1 1 calc R . .
C64 C 1.1788(3) 0.75220(17) 0.42839(14) 0.0362(7) Uani 1 1 d . . .
H64 H 1.2369 0.7261 0.4555 0.043(9) Uiso 1 1 calc R . .
C65 C 1.1792(3) 0.72169(17) 0.37098(14) 0.0357(6) Uani 1 1 d . . .
H65 H 1.2381 0.6754 0.3582 0.031(8) Uiso 1 1 calc R . .
C66 C 1.0921(3) 0.75936(16) 0.33170(13) 0.0308(6) Uani 1 1 d . . .
H66 H 1.0913 0.7384 0.2922 0.032(8) Uiso 1 1 calc R . .
C67 C 0.8891(3) 0.97831(15) 0.29463(11) 0.0245(5) Uani 1 1 d . . .
C68 C 1.0065(3) 1.01102(16) 0.29414(13) 0.0307(6) Uani 1 1 d . . .
H68 H 1.0837 0.9772 0.3024 0.037(8) Uiso 1 1 calc R . .
C69 C 1.0106(3) 1.09256(17) 0.28165(14) 0.0352(6) Uani 1 1 d . . .
H69 H 1.0904 1.1148 0.2814 0.057(10) Uiso 1 1 calc R . .
C70 C 0.8982(3) 1.14173(16) 0.26949(13) 0.0346(6) Uani 1 1 d . . .
H70 H 0.9013 1.1977 0.2609 0.042(9) Uiso 1 1 calc R . .
C71 C 0.7810(3) 1.11008(17) 0.26978(14) 0.0350(6) Uani 1 1 d . . .
H71 H 0.7044 1.1442 0.2610 0.063(11) Uiso 1 1 calc R . .
C72 C 0.7760(3) 1.02861(16) 0.28283(12) 0.0291(6) Uani 1 1 d . . .
H72 H 0.6955 1.0069 0.2838 0.024(7) Uiso 1 1 calc R . .
C73 C 0.8979(3) 0.76875(17) 0.12602(13) 0.0328(6) Uani 1 1 d . . .
C74 C 0.8634(3) 0.7823(2) 0.06616(15) 0.0437(8) Uani 1 1 d . . .
H74 H 0.8640 0.8341 0.0459 0.047(10) Uiso 1 1 calc R . .
C75 C 0.8279(3) 0.7189(2) 0.03648(16) 0.0511(9) Uani 1 1 d . . .
H75 H 0.8049 0.7273 -0.0043 0.055(10) Uiso 1 1 calc R . .
C76 C 0.8263(3) 0.6451(2) 0.06589(17) 0.0554(10) Uani 1 1 d . . .
H76 H 0.8016 0.6023 0.0454 0.079(13) Uiso 1 1 calc R . .
C77 C 0.8600(3) 0.6312(2) 0.12541(17) 0.0485(9) Uani 1 1 d . . .
H77 H 0.8583 0.5793 0.1453 0.057(11) Uiso 1 1 calc R . .
C78 C 0.8963(3) 0.69321(17) 0.15583(14) 0.0352(6) Uani 1 1 d . . .
H78 H 0.9196 0.6841 0.1966 0.034(8) Uiso 1 1 calc R . .
C79 C 0.8505(3) 0.94069(16) 0.14192(13) 0.0332(6) Uani 1 1 d . . .
C80 C 0.9089(4) 1.00695(19) 0.11987(16) 0.0465(8) Uani 1 1 d . . .
H80 H 1.0021 1.0036 0.1110 0.027(7) Uiso 1 1 calc R . .
C81 C 0.8300(5) 1.0802(2) 0.1103(2) 0.0664(12) Uani 1 1 d . . .
H81 H 0.8695 1.1267 0.0945 0.100(16) Uiso 1 1 calc R . .
C82 C 0.6958(4) 1.0845(3) 0.1240(2) 0.0681(12) Uani 1 1 d . . .
H82 H 0.6432 1.1348 0.1195 0.18(3) Uiso 1 1 calc R . .
C83 C 0.6363(4) 1.0179(2) 0.14391(18) 0.0566(10) Uani 1 1 d . . .
H83 H 0.5430 1.0211 0.1513 0.101(17) Uiso 1 1 calc R . .
C84 C 0.7139(3) 0.9454(2) 0.15319(15) 0.0429(7) Uani 1 1 d . . .
H84 H 0.6736 0.8987 0.1673 0.073(13) Uiso 1 1 calc R . .
C85 C 1.1163(3) 0.85621(16) 0.13980(14) 0.0330(6) Uani 1 1 d . . .
C86 C 1.2011(3) 0.8620(2) 0.18232(17) 0.0496(8) Uani 1 1 d . . .
H86 H 1.1683 0.8626 0.2255 0.12(2) Uiso 1 1 calc R . .
C87 C 1.3341(4) 0.8671(3) 0.16264(19) 0.0598(10) Uani 1 1 d . . .
H87 H 1.3911 0.8716 0.1923 0.089(15) Uiso 1 1 calc R . .
C88 C 1.3822(4) 0.8655(2) 0.10134(19) 0.0547(9) Uani 1 1 d . . .
H88 H 1.4734 0.8675 0.0881 0.057(11) Uiso 1 1 calc R . .
C89 C 1.2976(4) 0.8609(2) 0.05730(18) 0.0585(10) Uani 1 1 d . . .
H89 H 1.3308 0.8614 0.0141 0.073(13) Uiso 1 1 calc R . .
C90 C 1.1669(4) 0.8556(2) 0.07672(17) 0.0511(9) Uani 1 1 d . . .
H90 H 1.1101 0.8516 0.0468 0.057(11) Uiso 1 1 calc R . .

loop_
_atom_site_aniso_label
_atom_site_aniso_U_11
_atom_site_aniso_U_22
_atom_site_aniso_U_33
_atom_site_aniso_U_23
_atom_site_aniso_U_13
_atom_site_aniso_U_12
Ru1 0.01429(9) 0.01489(9) 0.01596(9) -0.00127(7) -0.00117(7) -0.00121(6)
P1 0.0146(3) 0.0163(3) 0.0214(3) -0.0030(2) 0.0001(2) -0.0018(2)
P2 0.0168(3) 0.0200(3) 0.0174(3) 0.0005(2) -0.0021(2) -0.0021(2)
P3 0.0185(3) 0.0162(3) 0.0173(3) -0.0010(2) -0.0010(2) -0.0013(2)
S1 0.0173(3) 0.0202(3) 0.0212(3) -0.0025(2) -0.0013(2) -0.0054(2)
S2 0.0343(3) 0.0167(3) 0.0235(3) -0.0013(2) -0.0002(3) -0.0003(2)
S3 0.0164(3) 0.0266(3) 0.0243(3) -0.0051(2) -0.0014(2) -0.0009(2)
C1 0.0168(11) 0.0258(12) 0.0152(11) -0.0020(9) -0.0016(9) -0.0016(9)
C2 0.0161(11) 0.0225(12) 0.0169(11) -0.0004(9) -0.0013(9) 0.0000(9)
C3 0.0249(12) 0.0245(12) 0.0187(12) -0.0028(10) -0.0027(10) 0.0008(10)
C4 0.0246(13) 0.0314(14) 0.0233(13) -0.0062(11) -0.0048(10) 0.0100(11)
C5 0.0170(12) 0.0477(17) 0.0260(13) -0.0091(12) -0.0019(10) 0.0056(11)
C6 0.0168(12) 0.0386(15) 0.0231(13) -0.0061(11) -0.0012(10) -0.0059(10)
C7 0.0180(11) 0.0203(11) 0.0287(13) -0.0079(10) -0.0046(10) -0.0005(9)
C8 0.0234(13) 0.0350(14) 0.0307(14) -0.0094(11) -0.0017(11) -0.0052(11)
C9 0.0245(14) 0.0404(16) 0.0412(16) -0.0128(13) -0.0059(12) -0.0063(12)
C10 0.0320(15) 0.0344(15) 0.0342(15) -0.0171(12) -0.0073(12) -0.0017(12)
C11 0.0295(14) 0.0321(14) 0.0224(13) -0.0041(11) -0.0013(11) 0.0047(11)
C12 0.0217(12) 0.0267(13) 0.0229(12) 0.0007(10) -0.0033(10) 0.0010(10)
C13 0.0289(13) 0.0186(11) 0.0250(13) -0.0024(10) -0.0010(10) -0.0068(10)
C14 0.0313(14) 0.0278(13) 0.0254(13) -0.0029(11) -0.0020(11) -0.0089(11)
C15 0.0388(16) 0.0434(17) 0.0294(15) -0.0028(12) 0.0006(12) -0.0181(13)
C16 0.059(2) 0.0342(16) 0.0346(16) 0.0079(13) -0.0030(14) -0.0210(15)
C17 0.0565(19) 0.0275(14) 0.0288(15) 0.0018(11) -0.0102(14) -0.0056(13)
C18 0.0356(15) 0.0297(14) 0.0219(13) -0.0030(10) -0.0058(11) -0.0050(11)
C19 0.0231(12) 0.0244(12) 0.0331(14) 0.0029(11) -0.0067(11) -0.0019(10)
C20 0.0250(13) 0.0228(12) 0.0322(14) 0.0048(10) -0.0089(11) -0.0038(10)
C21 0.0426(17) 0.0369(16) 0.0321(15) 0.0050(13) -0.0047(13) -0.0101(13)
C22 0.059(2) 0.0389(17) 0.0360(17) 0.0139(14) -0.0041(15) -0.0178(15)
C23 0.0467(18) 0.0267(15) 0.054(2) 0.0111(14) -0.0142(15) -0.0099(13)
C24 0.0371(16) 0.0253(14) 0.0419(17) 0.0026(12) -0.0096(13) -0.0037(12)
C25 0.0185(11) 0.0330(13) 0.0144(11) 0.0011(10) -0.0014(9) -0.0028(10)
C26 0.0291(14) 0.0370(15) 0.0238(13) 0.0019(11) -0.0063(11) -0.0056(12)
C27 0.0340(15) 0.0450(17) 0.0252(14) 0.0026(12) -0.0092(11) -0.0125(13)
C28 0.0233(14) 0.061(2) 0.0280(14) 0.0017(13) -0.0093(11) -0.0035(13)
C29 0.0329(15) 0.0428(17) 0.0351(16) 0.0003(13) -0.0106(12) 0.0066(13)
C30 0.0292(14) 0.0355(15) 0.0285(14) 0.0007(11) -0.0044(11) -0.0031(11)
C31 0.0230(12) 0.0235(12) 0.0167(11) 0.0013(9) 0.0016(9) -0.0029(10)
C32 0.0237(13) 0.0347(14) 0.0197(12) -0.0006(10) 0.0000(10) -0.0033(11)
C33 0.0220(13) 0.0475(17) 0.0301(15) -0.0050(13) 0.0023(11) -0.0014(12)
C34 0.0331(15) 0.0510(18) 0.0257(14) -0.0118(13) 0.0080(12) -0.0044(13)
C35 0.0356(16) 0.0562(19) 0.0221(14) -0.0096(13) -0.0007(12) -0.0072(14)
C36 0.0253(13) 0.0424(16) 0.0210(13) -0.0014(11) -0.0018(10) -0.0032(11)
C37 0.0220(12) 0.0204(12) 0.0261(13) -0.0028(10) 0.0000(10) -0.0011(9)
C38 0.0216(12) 0.0178(11) 0.0198(12) -0.0011(9) 0.0007(9) 0.0014(9)
C39 0.0319(14) 0.0223(12) 0.0245(13) -0.0010(10) -0.0035(11) -0.0006(10)
C40 0.0330(14) 0.0244(13) 0.0240(13) -0.0005(10) 0.0057(11) -0.0021(11)
C41 0.0210(12) 0.0288(13) 0.0298(14) 0.0012(11) 0.0051(10) 0.0034(10)
C42 0.0230(13) 0.0263(13) 0.0299(14) -0.0015(11) -0.0030(10) -0.0008(10)
C43 0.0308(13) 0.0191(12) 0.0234(12) 0.0007(10) -0.0045(10) -0.0049(10)
C44 0.0420(17) 0.0403(17) 0.0433(18) -0.0165(14) 0.0052(14) -0.0156(14)
C45 0.048(2) 0.050(2) 0.055(2) -0.0205(16) 0.0057(16) -0.0224(16)
C46 0.056(2) 0.0314(16) 0.052(2) -0.0163(14) -0.0037(16) -0.0142(14)
C47 0.0453(18) 0.0348(16) 0.0420(17) -0.0173(13) -0.0003(14) -0.0037(13)
C48 0.0326(15) 0.0307(14) 0.0410(16) -0.0081(12) -0.0014(12) -0.0054(12)
C49 0.0228(12) 0.0170(11) 0.0162(11) -0.0048(9) -0.0042(9) -0.0013(9)
C50 0.0230(12) 0.0273(13) 0.0219(12) -0.0002(10) -0.0031(10) -0.0051(10)
C51 0.0211(12) 0.0333(14) 0.0283(13) -0.0025(11) -0.0055(10) -0.0016(10)
C52 0.0290(13) 0.0270(13) 0.0246(13) 0.0010(10) -0.0111(11) -0.0001(11)
C53 0.0300(13) 0.0228(12) 0.0220(12) 0.0016(10) -0.0054(10) -0.0055(10)
C54 0.0212(12) 0.0216(12) 0.0206(12) -0.0020(9) -0.0025(9) -0.0031(9)
P4 0.0261(3) 0.0230(3) 0.0249(3) 0.0028(3) -0.0082(3) -0.0068(3)
P5 0.0378(4) 0.0205(3) 0.0291(4) -0.0020(3) -0.0143(3) -0.0018(3)
N1 0.0570(16) 0.0217(11) 0.0299(12) -0.0001(9) -0.0175(11) -0.0095(11)
C55 0.0272(15) 0.0434(17) 0.054(2) 0.0212(15) -0.0138(14) -0.0117(13)
C56 0.0292(15) 0.0444(17) 0.057(2) 0.0234(15) -0.0147(14) -0.0123(13)
C57 0.0390(13) 0.0270(13) 0.0246(13) 0.0010(10) -0.0111(11) -0.0101(11)
C58 0.0282(15) 0.0454(17) 0.044(5) 0.0312(15) -0.0156(14) -0.0107(13)
C59 0.0295(14) 0.0431(17) 0.052(2) 0.0222(15) -0.0138(14) -0.0118(13)
C60 0.0339(18) 0.064(3) 0.042(2) 0.0168(19) 0.0019(15) -0.0073(19)
C61 0.0273(13) 0.0252(13) 0.0257(13) 0.0053(10) -0.0045(10) -0.0068(10)
C62 0.0408(16) 0.0317(15) 0.0278(14) 0.0014(11) -0.0083(12) -0.0008(12)
C63 0.0519(19) 0.0403(17) 0.0275(15) 0.0035(12) -0.0149(13) -0.0050(14)
C64 0.0363(16) 0.0355(15) 0.0387(16) 0.0120(13) -0.0146(13) -0.0076(12)
C65 0.0337(15) 0.0292(14) 0.0438(17) 0.0042(12) -0.0098(13) 0.0000(12)
C66 0.0312(14) 0.0308(14) 0.0314(15) -0.0010(11) -0.0065(11) -0.0056(11)
C67 0.0288(13) 0.0241(12) 0.0212(12) -0.0021(10) -0.0055(10) -0.0028(10)
C68 0.0314(14) 0.0265(13) 0.0359(15) 0.0032(11) -0.0115(12) -0.0044(11)
C69 0.0357(16) 0.0294(14) 0.0431(17) 0.0030(12) -0.0110(13) -0.0089(12)
C70 0.0467(17) 0.0225(13) 0.0362(16) -0.0020(11) -0.0117(13) -0.0033(12)
C71 0.0367(16) 0.0286(14) 0.0391(16) -0.0070(12) -0.0106(13) 0.0062(12)
C72 0.0274(14) 0.0305(14) 0.0303(14) -0.0090(11) -0.0067(11) -0.0006(11)
C73 0.0370(15) 0.0302(14) 0.0334(15) -0.0117(12) -0.0095(12) -0.0026(12)
C74 0.0486(19) 0.0494(19) 0.0369(17) -0.0126(15) -0.0151(14) -0.0050(15)
C75 0.0455(19) 0.074(3) 0.0380(18) -0.0294(18) -0.0053(15) -0.0130(18)
C76 0.0455(19) 0.070(3) 0.055(2) -0.044(2) 0.0120(16) -0.0268(18)
C77 0.0481(19) 0.0356(17) 0.062(2) -0.0213(16) 0.0094(16) -0.0148(14)
C78 0.0370(16) 0.0281(14) 0.0414(17) -0.0100(12) -0.0055(13) -0.0030(12)
C79 0.0485(17) 0.0234(13) 0.0278(14) -0.0021(11) -0.0131(12) 0.0048(12)
C80 0.050(2) 0.0336(16) 0.055(2) 0.0056(15) -0.0147(16) -0.0011(14)
C81 0.092(3) 0.0294(18) 0.083(3) 0.0105(18) -0.037(2) -0.0057(19)
C82 0.072(3) 0.056(2) 0.076(3) -0.014(2) -0.037(2) 0.028(2)
C83 0.054(2) 0.060(2) 0.056(2) -0.0130(18) -0.0247(18) 0.0174(18)
C84 0.0456(18) 0.0467(19) 0.0380(17) -0.0045(14) -0.0181(14) 0.0034(15)
C85 0.0392(16) 0.0211(13) 0.0391(16) -0.0041(11) -0.0084(13) -0.0010(11)
C86 0.0455(19) 0.060(2) 0.046(2) 0.0009(16) -0.0087(16) -0.0153(16)
C87 0.046(2) 0.080(3) 0.058(2) 0.001(2) -0.0124(18) -0.0209(19)
C88 0.042(2) 0.055(2) 0.067(3) -0.0092(18) -0.0037(17) -0.0065(16)
C89 0.062(2) 0.063(2) 0.050(2) -0.0265(18) 0.0110(18) -0.0125(19)
C90 0.053(2) 0.056(2) 0.047(2) -0.0197(16) -0.0079(16) -0.0081(17)

loop_
_atom_type_symbol
_atom_type_description
_atom_type_scat_dispersion_real
_atom_type_scat_dispersion_imag
_atom_type_scat_source
C C 0.0033 0.0016 'International Tables Vol C Tables 4.2.6.8 and 6.1.1.4'
H H 0.0000 0.0000 'International Tables Vol C Tables 4.2.6.8 and 6.1.1.4'
N N 0.0061 0.0033 'International Tables Vol C Tables 4.2.6.8 and 6.1.1.4'
P P 0.1023 0.0942 'International Tables Vol C Tables 4.2.6.8 and 6.1.1.4'
S S 0.1246 0.1234 'International Tables Vol C Tables 4.2.6.8 and 6.1.1.4'
Ru Ru -1.2594 0.8363 'International Tables Vol C Tables 4.2.6.8 and 6.1.1.4'

loop_
_geom_angle_atom_site_label_1
_geom_angle_atom_site_label_2
_geom_angle_atom_site_label_3
_geom_angle
_geom_angle_site_symmetry_1
_geom_angle_site_symmetry_3
_geom_angle_publ_flag
P1 Ru1 P3 96.38(2) . . yes
P1 Ru1 P2 99.01(2) . . yes
P3 Ru1 P2 164.45(2) . . yes
P1 Ru1 S3 95.42(2) . . yes
P3 Ru1 S3 84.88(2) . . yes
P2 Ru1 S3 91.44(2) . . yes
P1 Ru1 S1 85.30(2) . . yes
P3 Ru1 S1 93.36(2) . . yes
P2 Ru1 S1 90.11(2) . . yes
S3 Ru1 S1 178.16(2) . . yes
P1 Ru1 S2 174.78(2) . . yes
P3 Ru1 S2 83.60(2) . . yes
P2 Ru1 S2 81.27(2) . . yes
S3 Ru1 S2 89.77(2) . . yes
S1 Ru1 S2 89.49(2) . . yes
C2 P1 C7 102.56(11) . . no
C2 P1 C13 104.47(11) . . no
C7 P1 C13 97.91(11) . . no
C2 P1 Ru1 108.89(8) . . no
C7 P1 Ru1 120.95(8) . . no
C13 P1 Ru1 119.71(8) . . no
C20 P2 C25 102.64(11) . . no
C20 P2 C31 101.07(12) . . no
C25 P2 C31 102.25(11) . . no
C20 P2 Ru1 108.37(9) . . no
C25 P2 Ru1 112.93(8) . . no
C31 P2 Ru1 126.66(8) . . no
C38 P3 C49 106.28(11) . . no
C38 P3 C43 104.91(11) . . no
C49 P3 C43 97.76(11) . . no
C38 P3 Ru1 108.81(8) . . no
C49 P3 Ru1 121.92(7) . . no
C43 P3 Ru1 115.49(8) . . no
C1 S1 Ru1 105.97(8) . . yes
C19 S2 Ru1 106.58(9) . . yes
C37 S3 Ru1 105.86(8) . . yes
C2 C1 C6 118.4(2) . . no
C2 C1 S1 122.42(17) . . no
C6 C1 S1 119.11(19) . . no
C3 C2 C1 119.5(2) . . no
C3 C2 P1 123.47(18) . . no
C1 C2 P1 117.05(17) . . no
C4 C3 C2 121.3(2) . . no
C4 C3 H3 119.4 . . no
C2 C3 H3 119.4 . . no
C3 C4 C5 119.0(2) . . no
C3 C4 H4 120.5 . . no
C5 C4 H4 120.5 . . no
C6 C5 C4 120.9(2) . . no
C6 C5 H5 119.6 . . no
C4 C5 H5 119.6 . . no
C5 C6 C1 120.8(2) . . no
C5 C6 H6 119.6 . . no
C1 C6 H6 119.6 . . no
C12 C7 C8 117.5(2) . . no
C12 C7 P1 121.49(19) . . no
C8 C7 P1 121.01(19) . . no
C9 C8 C7 120.8(3) . . no
C9 C8 H8 119.6 . . no
C7 C8 H8 119.6 . . no
C10 C9 C8 120.7(3) . . no
C10 C9 H9 119.7 . . no
C8 C9 H9 119.7 . . no
C11 C10 C9 118.8(2) . . no
C11 C10 H10 120.6 . . no
C9 C10 H10 120.6 . . no
C10 C11 C12 120.8(2) . . no
C10 C11 H11 119.6 . . no
C12 C11 H11 119.6 . . no
C7 C12 C11 121.5(2) . . no
C7 C12 H12 119.3 . . no
C11 C12 H12 119.3 . . no
C18 C13 C14 117.8(2) . . no
C18 C13 P1 125.1(2) . . no
C14 C13 P1 117.07(19) . . no
C15 C14 C13 121.0(3) . . no
C15 C14 H14 119.5 . . no
C13 C14 H14 119.5 . . no
C16 C15 C14 120.2(3) . . no
C16 C15 H15 119.9 . . no
C14 C15 H15 119.9 . . no
C17 C16 C15 119.3(3) . . no
C17 C16 H16 120.3 . . no
C15 C16 H16 120.4 . . no
C16 C17 C18 120.7(3) . . no
C16 C17 H17 119.6 . . no
C18 C17 H17 119.6 . . no
C13 C18 C17 120.8(3) . . no
C13 C18 H18 119.6 . . no
C17 C18 H18 119.6 . . no
C24 C19 C20 118.0(2) . . no
C24 C19 S2 120.1(2) . . no
C20 C19 S2 121.84(19) . . no
C21 C20 C19 120.1(2) . . no
C21 C20 P2 124.7(2) . . no
C19 C20 P2 115.02(19) . . no
C20 C21 C22 120.9(3) . . no
C20 C21 H21 119.5 . . no
C22 C21 H21 119.5 . . no
C23 C22 C21 119.3(3) . . no
C23 C22 H22 120.4 . . no
C21 C22 H22 120.4 . . no
C22 C23 C24 121.1(3) . . no
C22 C23 H23 119.4 . . no
C24 C23 H23 119.4 . . no
C23 C24 C19 120.5(3) . . no
C23 C24 H24 119.7 . . no
C19 C24 H24 119.7 . . no
C30 C25 C26 118.7(2) . . no
C30 C25 P2 123.1(2) . . no
C26 C25 P2 117.89(19) . . no
C27 C26 C25 120.5(3) . . no
C27 C26 H26 119.8 . . no
C25 C26 H26 119.8 . . no
C26 C27 C28 119.8(3) . . no
C26 C27 H27 120.1 . . no
C28 C27 H27 120.1 . . no
C29 C28 C27 119.9(3) . . no
C29 C28 H28 120.0 . . no
C27 C28 H28 120.0 . . no
C28 C29 C30 120.8(3) . . no
C28 C29 H29 119.6 . . no
C30 C29 H29 119.6 . . no
C25 C30 C29 120.2(3) . . no
C25 C30 H30 119.9 . . no
C29 C30 H30 119.9 . . no
C36 C31 C32 118.7(2) . . no
C36 C31 P2 122.93(19) . . no
C32 C31 P2 118.37(18) . . no
C33 C32 C31 120.6(2) . . no
C33 C32 H32 119.7 . . no
C31 C32 H32 119.7 . . no
C32 C33 C34 120.4(3) . . no
C32 C33 H33 119.8 . . no
C34 C33 H33 119.8 . . no
C35 C34 C33 119.2(3) . . no
C35 C34 H34 120.4 . . no
C33 C34 H34 120.4 . . no
C34 C35 C36 120.7(3) . . no
C34 C35 H35 119.6 . . no
C36 C35 H35 119.6 . . no
C35 C36 C31 120.3(3) . . no
C35 C36 H36 119.8 . . no
C31 C36 H36 119.8 . . no
C38 C37 C42 118.2(2) . . no
C38 C37 S3 124.15(19) . . no
C42 C37 S3 117.63(19) . . no
C37 C38 C39 119.9(2) . . no
C37 C38 P3 116.12(18) . . no
C39 C38 P3 123.94(19) . . no
C40 C39 C38 120.9(2) . . no
C40 C39 H39 119.5 . . no
C38 C39 H39 119.5 . . no
C39 C40 C41 119.3(2) . . no
C39 C40 H40 120.4 . . no
C41 C40 H40 120.4 . . no
C42 C41 C40 120.4(2) . . no
C42 C41 H41 119.8 . . no
C40 C41 H41 119.8 . . no
C41 C42 C37 121.3(2) . . no
C41 C42 H42 119.4 . . no
C37 C42 H42 119.4 . . no
C48 C43 C44 116.7(2) . . no
C48 C43 P3 125.2(2) . . no
C44 C43 P3 118.2(2) . . no
C45 C44 C43 121.4(3) . . no
C45 C44 H44 119.3 . . no
C43 C44 H44 119.3 . . no
C44 C45 C46 120.0(3) . . no
C44 C45 H45 120.0 . . no
C46 C45 H45 120.0 . . no
C47 C46 C45 119.2(3) . . no
C47 C46 H46 120.4 . . no
C45 C46 H46 120.4 . . no
C46 C47 C48 120.7(3) . . no
C46 C47 H47 119.7 . . no
C48 C47 H47 119.6 . . no
C43 C48 C47 122.0(3) . . no
C43 C48 H48 119.0 . . no
C47 C48 H48 119.0 . . no
C54 C49 C50 118.5(2) . . no
C54 C49 P3 123.83(18) . . no
C50 C49 P3 117.61(18) . . no
C51 C50 C49 120.6(2) . . no
C51 C50 H50 119.7 . . no
C49 C50 H50 119.7 . . no
C52 C51 C50 120.4(2) . . no
C52 C51 H51 119.8 . . no
C50 C51 H51 119.8 . . no
C53 C52 C51 119.3(2) . . no
C53 C52 H52 120.3 . . no
C51 C52 H52 120.3 . . no
C52 C53 C54 120.5(2) . . no
C52 C53 H53 119.8 . . no
C54 C53 H53 119.8 . . no
C53 C54 C49 120.6(2) . . no
C53 C54 H54 119.7 . . no
C49 C54 H54 119.7 . . no
N1 P4 C67 115.68(12) . . no
N1 P4 C61 107.99(13) . . no
C67 P4 C61 109.30(12) . . no
N1 P4 C55 110.59(15) . . no
C67 P4 C55 107.42(14) . . no
C61 P4 C55 105.38(13) . . no
N1 P5 C73 107.31(13) . . no
N1 P5 C85 111.91(14) . . no
C73 P5 C85 108.30(13) . . no
N1 P5 C79 113.94(13) . . no
C73 P5 C79 106.98(13) . . no
C85 P5 C79 108.16(14) . . no
P5 N1 P4 138.64(15) . . no
C56 C55 C60 119.7(3) . . no
C56 C55 P4 120.0(3) . . no
C60 C55 P4 120.1(3) . . no
C55 C56 C57 117.6(5) . . no
C55 C56 H56 121.2 . . no
C57 C56 H56 121.2 . . no
C58 C57 C56 118.9(4) . . no
C58 C57 H57 120.6 . . no
C56 C57 H57 120.6 . . no
C59 C58 C57 123.2(5) . . no
C59 C58 H58 118.4 . . no
C57 C58 H58 118.4 . . no
C58 C59 C60 117.2(5) . . no
C58 C59 H59 121.4 . . no
C60 C59 H59 121.4 . . no
C55 C60 C59 123.3(4) . . no
C55 C60 H60 118.3 . . no
C59 C60 H60 118.3 . . no
C66 C61 C62 119.5(2) . . no
C66 C61 P4 119.6(2) . . no
C62 C61 P4 120.8(2) . . no
C63 C62 C61 119.9(3) . . no
C63 C62 H62 120.1 . . no
C61 C62 H62 120.1 . . no
C64 C63 C62 120.1(3) . . no
C64 C63 H63 120.0 . . no
C62 C63 H63 120.0 . . no
C65 C64 C63 120.9(3) . . no
C65 C64 H64 119.5 . . no
C63 C64 H64 119.5 . . no
C64 C65 C66 119.4(3) . . no
C64 C65 H65 120.3 . . no
C66 C65 H65 120.3 . . no
C61 C66 C65 120.2(3) . . no
C61 C66 H66 119.9 . . no
C65 C66 H66 119.9 . . no
C72 C67 C68 119.5(2) . . no
C72 C67 P4 119.8(2) . . no
C68 C67 P4 120.2(2) . . no
C69 C68 C67 120.1(3) . . no
C69 C68 H68 119.9 . . no
C67 C68 H68 119.9 . . no
C68 C69 C70 119.9(3) . . no
C68 C69 H69 120.1 . . no
C70 C69 H69 120.1 . . no
C69 C70 C71 120.6(3) . . no
C69 C70 H70 119.7 . . no
C71 C70 H70 119.7 . . no
C72 C71 C70 119.8(3) . . no
C72 C71 H71 120.1 . . no
C70 C71 H71 120.1 . . no
C71 C72 C67 120.1(3) . . no
C71 C72 H72 120.0 . . no
C67 C72 H72 120.0 . . no
C78 C73 C74 120.5(3) . . no
C78 C73 P5 118.8(2) . . no
C74 C73 P5 120.7(2) . . no
C75 C74 C73 119.3(3) . . no
C75 C74 H74 120.4 . . no
C73 C74 H74 120.4 . . no
C76 C75 C74 120.0(3) . . no
C76 C75 H75 120.0 . . no
C74 C75 H75 120.0 . . no
C75 C76 C77 121.1(3) . . no
C75 C76 H76 119.5 . . no
C77 C76 H76 119.5 . . no
C78 C77 C76 120.0(3) . . no
C78 C77 H77 120.0 . . no
C76 C77 H77 120.0 . . no
C77 C78 C73 119.1(3) . . no
C77 C78 H78 120.4 . . no
C73 C78 H78 120.4 . . no
C80 C79 C84 120.1(3) . . no
C80 C79 P5 121.7(2) . . no
C84 C79 P5 117.8(2) . . no
C79 C80 C81 119.3(3) . . no
C79 C80 H80 120.3 . . no
C81 C80 H80 120.3 . . no
C82 C81 C80 119.8(4) . . no
C82 C81 H81 120.1 . . no
C80 C81 H81 120.1 . . no
C83 C82 C81 121.3(4) . . no
C83 C82 H82 119.4 . . no
C81 C82 H82 119.3 . . no
C82 C83 C84 119.0(4) . . no
C82 C83 H83 120.5 . . no
C84 C83 H83 120.5 . . no
C83 C84 C79 120.4(3) . . no
C83 C84 H84 119.8 . . no
C79 C84 H84 119.8 . . no
C86 C85 C90 118.5(3) . . no
C86 C85 P5 120.5(2) . . no
C90 C85 P5 121.1(2) . . no
C85 C86 C87 120.8(3) . . no
C85 C86 H86 119.6 . . no
C87 C86 H86 119.6 . . no
C88 C87 C86 120.1(4) . . no
C88 C87 H87 119.9 . . no
C86 C87 H87 119.9 . . no
C87 C88 C89 120.0(4) . . no
C87 C88 H88 120.0 . . no
C89 C88 H88 120.0 . . no
C90 C89 C88 119.8(3) . . no
C90 C89 H89 120.1 . . no
C88 C89 H89 120.1 . . no
C89 C90 C85 120.8(3) . . no
C89 C90 H90 119.6 . . no
C85 C90 H90 119.6 . . no

loop_
_geom_bond_atom_site_label_1
_geom_bond_atom_site_label_2
_geom_bond_distance
_geom_bond_site_symmetry_2
_geom_bond_publ_flag
Ru1 P1 2.2948(6) . yes
Ru1 P3 2.3402(6) . yes
Ru1 P2 2.3526(6) . yes
Ru1 S3 2.3938(6) . yes
Ru1 S1 2.4017(6) . yes
Ru1 S2 2.4455(6) . yes
P1 C2 1.820(2) . no
P1 C7 1.851(2) . no
P1 C13 1.857(3) . no
P2 C20 1.821(3) . no
P2 C25 1.833(2) . no
P2 C31 1.840(2) . no
P3 C38 1.826(2) . no
P3 C49 1.847(2) . no
P3 C43 1.867(3) . no
S1 C1 1.749(2) . no
S2 C19 1.745(3) . no
S3 C37 1.761(3) . no
C1 C2 1.408(3) . no
C1 C6 1.411(3) . no
C2 C3 1.404(3) . no
C3 C4 1.385(3) . no
C3 H3 0.9500 . no
C4 C5 1.393(4) . no
C4 H4 0.9500 . no
C5 C6 1.379(4) . no
C5 H5 0.9500 . no
C6 H6 0.9500 . no
C7 C12 1.387(3) . no
C7 C8 1.399(3) . no
C8 C9 1.395(4) . no
C8 H8 0.9500 . no
C9 C10 1.391(4) . no
C9 H9 0.9500 . no
C10 C11 1.368(4) . no
C10 H10 0.9500 . no
C11 C12 1.397(4) . no
C11 H11 0.9500 . no
C12 H12 0.9500 . no
C13 C18 1.385(4) . no
C13 C14 1.402(4) . no
C14 C15 1.387(4) . no
C14 H14 0.9500 . no
C15 C16 1.381(4) . no
C15 H15 0.9500 . no
C16 C17 1.376(5) . no
C16 H16 0.9500 . no
C17 C18 1.393(4) . no
C17 H17 0.9500 . no
C18 H18 0.9500 . no
C19 C24 1.410(4) . no
C19 C20 1.417(4) . no
C20 C21 1.382(4) . no
C21 C22 1.397(4) . no
C21 H21 0.9500 . no
C22 C23 1.373(5) . no
C22 H22 0.9500 . no
C23 C24 1.384(4) . no
C23 H23 0.9500 . no
C24 H24 0.9500 . no
C25 C30 1.386(4) . no
C25 C26 1.411(4) . no
C26 C27 1.386(4) . no
C26 H26 0.9500 . no
C27 C28 1.396(4) . no
C27 H27 0.9500 . no
C28 C29 1.366(4) . no
C28 H28 0.9500 . no
C29 C30 1.398(4) . no
C29 H29 0.9500 . no
C30 H30 0.9500 . no
C31 C36 1.391(3) . no
C31 C32 1.393(3) . no
C32 C33 1.384(4) . no
C32 H32 0.9500 . no
C33 C34 1.388(4) . no
C33 H33 0.9500 . no
C34 C35 1.379(4) . no
C34 H34 0.9500 . no
C35 C36 1.391(4) . no
C35 H35 0.9500 . no
C36 H36 0.9500 . no
C37 C38 1.396(3) . no
C37 C42 1.422(3) . no
C38 C39 1.414(3) . no
C39 C40 1.386(4) . no
C39 H39 0.9500 . no
C40 C41 1.400(4) . no
C40 H40 0.9500 . no
C41 C42 1.376(4) . no
C41 H41 0.9500 . no
C42 H42 0.9500 . no
C43 C48 1.370(4) . no
C43 C44 1.404(4) . no
C44 C45 1.386(4) . no
C44 H44 0.9500 . no
C45 C46 1.386(4) . no
C45 H45 0.9500 . no
C46 C47 1.354(4) . no
C46 H46 0.9500 . no
C47 C48 1.391(4) . no
C47 H47 0.9500 . no
C48 H48 0.9500 . no
C49 C54 1.394(3) . no
C49 C50 1.395(3) . no
C50 C51 1.389(4) . no
C50 H50 0.9500 . no
C51 C52 1.386(4) . no
C51 H51 0.9500 . no
C52 C53 1.385(4) . no
C52 H52 0.9500 . no
C53 C54 1.390(3) . no
C53 H53 0.9500 . no
C54 H54 0.9500 . no
P4 N1 1.579(2) . no
P4 C67 1.788(3) . no
P4 C61 1.803(3) . no
P4 C55 1.819(3) . no
P5 N1 1.576(2) . no
P5 C73 1.796(3) . no
P5 C85 1.800(3) . no
P5 C79 1.805(3) . no
C55 C56 1.373(5) . no
C55 C60 1.391(5) . no
C56 C57 1.450(6) . no
C56 H56 0.9500 . no
C57 C58 1.402(8) . no
C57 H57 0.9500 . no
C58 C59 1.333(7) . no
C58 H58 0.9500 . no
C59 C60 1.391(5) . no
C59 H59 0.9500 . no
C60 H60 0.9500 . no
C61 C66 1.392(4) . no
C61 C62 1.395(4) . no
C62 C63 1.389(4) . no
C62 H62 0.9500 . no
C63 C64 1.378(4) . no
C63 H63 0.9500 . no
C64 C65 1.377(4) . no
C64 H64 0.9500 . no
C65 C66 1.397(4) . no
C65 H65 0.9500 . no
C66 H66 0.9500 . no
C67 C72 1.396(4) . no
C67 C68 1.397(4) . no
C68 C69 1.383(4) . no
C68 H68 0.9500 . no
C69 C70 1.384(4) . no
C69 H69 0.9500 . no
C70 C71 1.387(4) . no
C70 H70 0.9500 . no
C71 C72 1.385(4) . no
C71 H71 0.9500 . no
C72 H72 0.9500 . no
C73 C78 1.388(4) . no
C73 C74 1.397(4) . no
C74 C75 1.392(4) . no
C74 H74 0.9500 . no
C75 C76 1.359(5) . no
C75 H75 0.9500 . no
C76 C77 1.387(5) . no
C76 H76 0.9500 . no
C77 C78 1.386(4) . no
C77 H77 0.9500 . no
C78 H78 0.9500 . no
C79 C80 1.363(4) . no
C79 C84 1.391(4) . no
C80 C81 1.404(5) . no
C80 H80 0.9500 . no
C81 C82 1.370(6) . no
C81 H81 0.9500 . no
C82 C83 1.363(6) . no
C82 H82 0.9500 . no
C83 C84 1.387(5) . no
C83 H83 0.9500 . no
C84 H84 0.9500 . no
C85 C86 1.382(4) . no
C85 C90 1.393(4) . no
C86 C87 1.392(5) . no
C86 H86 0.9500 . no
C87 C88 1.352(5) . no
C87 H87 0.9500 . no
C88 C89 1.403(5) . no
C88 H88 0.9500 . no
C89 C90 1.369(5) . no
C89 H89 0.9500 . no
C90 H90 0.9500 . no
